data_4022042
loop_
_publ_author_name
'Leo A. Paquette'
'Robert D. Dura'
'Nathan Fosnaugh'
'Marshall Stepanian'

_publ_section_title
;
 Direct Comparison of the Response of Bicyclic Sultam
 and Lactam Dienes to Photoexcitation. Concerning the Propensity of
 Differing Bond Types to Bridgehead Nitrogen for Homolytic Cleavage
;
_journal_name_full 'Journal of Organic Chemistry'
_journal_page_first 8438
_journal_page_last 8445
_journal_paper_doi 10.1021/jo061404y
_journal_volume 71
_journal_year 2006
_chemical_absolute_configuration ad
_chemical_compound_source 'synthesis as described'
_chemical_formula_moiety 'C12 H11 N1 O2 S1'
_chemical_formula_sum 'C12 H11 N O2 S'
_chemical_formula_weight 233.28
_chemical_name_systematic
;
 ?
;
_space_group_IT_number 9
_symmetry_cell_setting monoclinic
_symmetry_space_group_name_Hall 'C -2yc'
_symmetry_space_group_name_H-M 'C 1 c 1'
_atom_sites_solution_hydrogens geom
_atom_sites_solution_primary direct
_atom_sites_solution_secondary difmap
_audit_conform_dict_location ftp://ftp.iucr.org/pub/cif_core.dic
_audit_conform_dict_name cif_core.dic
_audit_conform_dict_version 2.3
_audit_creation_date 2006-06-28T11:13:31-00:00
_audit_creation_method 'WinGX routine CIF_UPDATE'
_cell_angle_alpha 90
_cell_angle_beta 100.395(10)
_cell_angle_gamma 90
_cell_formula_units_Z 8
_cell_length_a 11.460(2)
_cell_length_b 11.070(2)
_cell_length_c 17.536(3)
_cell_measurement_reflns_used 2045
_cell_measurement_temperature 150(2)
_cell_measurement_theta_max 25.028
_cell_measurement_theta_min 2.037
_cell_measurement_wavelength 0.71073
_cell_volume 2188.1(7)
_computing_cell_refinement 'HKL Scalepack (Otwinowski & Minor 1997)'
_computing_data_collection 'Collect (Nonius BV, 1997-2000)'
_computing_data_reduction 'HKL Denzo and Scalepack (Otwinowski & Minor 1997)'
_computing_molecular_graphics 'Ortep-3 for Windows (Farrugia, 1997)'
_computing_publication_material 'WinGX publication routines (Farrugia, 1999)'
_computing_structure_refinement 'SHELXL-97 (Sheldrick, 1997)'
_computing_structure_solution 'SHELXS-86 (Sheldrick, 1986)'
_diffrn_ambient_temperature 150(2)
_diffrn_detector 'CCD plate'
_diffrn_detector_area_resol_mean 9
_diffrn_measured_fraction_theta_full 0.994
_diffrn_measured_fraction_theta_max 0.994
_diffrn_measurement_device '95mm CCD camera on \k-goniostat'
_diffrn_measurement_device_type KappaCCD
_diffrn_measurement_method 'phi and omega scans'
_diffrn_orient_matrix_type 'by Nonius Collect from scalepack cell'
_diffrn_orient_matrix_UB_11 -0.620041E-1
_diffrn_orient_matrix_UB_12 0.630924E-1
_diffrn_orient_matrix_UB_13 -0.161004E-1
_diffrn_orient_matrix_UB_21 0.406922E-1
_diffrn_orient_matrix_UB_22 0.246006E-1
_diffrn_orient_matrix_UB_23 -0.434358E-1
_diffrn_orient_matrix_UB_31 -0.486858E-1
_diffrn_orient_matrix_UB_32 -0.597902E-1
_diffrn_orient_matrix_UB_33 -0.348612E-1
_diffrn_radiation_monochromator graphite
_diffrn_radiation_probe x-ray
_diffrn_radiation_type MoK\a
_diffrn_radiation_wavelength 0.71073
_diffrn_reflns_av_R_equivalents 0.034
_diffrn_reflns_limit_h_max 13
_diffrn_reflns_limit_h_min -13
_diffrn_reflns_limit_k_max 12
_diffrn_reflns_limit_k_min -13
_diffrn_reflns_limit_l_max 20
_diffrn_reflns_limit_l_min -20
_diffrn_reflns_number 17060
_diffrn_reflns_reduction_process
;
 Scaled and merged with SORTAV
 R.H. Blessing, (1987) Cryst. Rev. 1, 3-58
 R.H. Blessing, (1989) J. Appl. Cryst. 22, 396-397
;
_diffrn_reflns_theta_full 25.05
_diffrn_reflns_theta_max 25.05
_diffrn_reflns_theta_min 2.36
_diffrn_source 'Enraf Nonius FR590'
_exptl_absorpt_coefficient_mu 0.278
_exptl_absorpt_correction_T_max 0.967
_exptl_absorpt_correction_T_min 0.931
_exptl_absorpt_correction_type multi-scan
_exptl_absorpt_process_details
;
 R.H. Blessing, Acta Cryst. (1995), A51, 33-38
;
_exptl_crystal_colour 'pale yellow'
_exptl_crystal_density_diffrn 1.416
_exptl_crystal_density_method 'not measured'
_exptl_crystal_description 'rhombus-shaped plate'
_exptl_crystal_F_000 976
_exptl_crystal_size_max 0.31
_exptl_crystal_size_mid 0.31
_exptl_crystal_size_min 0.12
_refine_diff_density_max 0.234
_refine_diff_density_min -0.23
_refine_diff_density_rms 0.043
_refine_ls_abs_structure_details 'Flack H D (1983), Acta Cryst. A39, 876-881'
_refine_ls_abs_structure_Flack 0.06(9)
_refine_ls_extinction_method none
_refine_ls_goodness_of_fit_ref 1.026
_refine_ls_hydrogen_treatment constr
_refine_ls_matrix_type full
_refine_ls_number_parameters 308
_refine_ls_number_reflns 3757
_refine_ls_number_restraints 16
_refine_ls_restrained_S_all 1.059
_refine_ls_R_factor_all 0.0503
_refine_ls_R_factor_gt 0.0416
_refine_ls_shift/su_max 0.011
_refine_ls_shift/su_mean 0.002
_refine_ls_structure_factor_coef Fsqd
_refine_ls_weighting_details 'w=1/[\s^2^(Fo^2^)+(0.0518P)^2^+2.4879P] where P=(Fo^2^+2Fc^2^)/3'
_refine_ls_weighting_scheme calc
_refine_ls_wR_factor_gt 0.0982
_refine_ls_wR_factor_ref 0.1023
_reflns_number_gt 3338
_reflns_number_total 3757
_reflns_threshold_expression >2sigma(I)
_cod_data_source_file jo061404ysi20060629_015854.cif
_cod_original_sg_symbol_H-M 'C c'
_cod_database_code 4022042

loop_
_symmetry_equiv_pos_as_xyz
'x, y, z'
'x, -y, z+1/2'
'x+1/2, y+1/2, z'
'x+1/2, -y+1/2, z+1/2'

loop_
_atom_site_label
_atom_site_type_symbol
_atom_site_fract_x
_atom_site_fract_y
_atom_site_fract_z
_atom_site_U_iso_or_equiv
_atom_site_adp_type
_atom_site_occupancy
_atom_site_symmetry_multiplicity
_atom_site_calc_flag
_atom_site_refinement_flags
_atom_site_disorder_assembly
_atom_site_disorder_group
S1A S 0.63687(6) 0.22425(9) 0.09298(4) 0.0366(3) Uani 1 1 d D A .
O1A O 0.7527(3) 0.2602(3) 0.07947(19) 0.0487(8) Uani 1 1 d . . .
O2A O 0.6097(3) 0.0974(2) 0.07885(17) 0.0502(8) Uani 1 1 d . . .
N1A N 0.3137(3) 0.4947(3) 0.01534(18) 0.0539(10) Uani 1 1 d D . .
H1NA H 0.2377 0.5312 0.0213 0.065 Uiso 1 1 d . . .
C1A C 0.6150(4) 0.2653(3) 0.1861(2) 0.0334(9) Uani 1 1 d . A .
C2A C 0.6825(4) 0.2283(4) 0.2544(3) 0.0471(12) Uani 1 1 d . . .
H2A H 0.7477 0.175 0.255 0.057 Uiso 1 1 calc R . .
C3A C 0.6525(5) 0.2712(4) 0.3235(3) 0.0526(13) Uani 1 1 d . . .
H3A H 0.7001 0.2507 0.3719 0.063 Uiso 1 1 calc R . .
C4A C 0.5541(4) 0.3432(4) 0.3212(2) 0.0455(10) Uani 1 1 d . . .
H4A H 0.5331 0.3698 0.3684 0.055 Uiso 1 1 calc R . .
C5A C 0.4864(4) 0.3770(4) 0.2526(2) 0.0512(10) Uani 1 1 d . A .
H5A H 0.4196 0.428 0.2521 0.061 Uiso 1 1 calc R . .
C6A C 0.5150(3) 0.3368(3) 0.1831(2) 0.0426(9) Uani 1 1 d D . .
C7A C 0.4386(4) 0.3504(4) 0.1020(2) 0.0294(12) Uani 0.744(9) 1 d PD A 1
H7A1 H 0.3679 0.2959 0.0952 0.035 Uiso 0.744(9) 1 calc PR A 1
C8A C 0.4023(5) 0.4819(5) 0.0860(3) 0.0385(16) Uani 0.744(9) 1 d PD A 1
H8A1 H 0.3697 0.5142 0.1304 0.046 Uiso 0.744(9) 1 calc PR A 1
H8A2 H 0.4733 0.5301 0.081 0.046 Uiso 0.744(9) 1 calc PR A 1
C7AA C 0.4849(13) 0.4068(10) 0.1043(4) 0.034(4) Uiso 0.256(9) 1 d PD A 2
H7A2 H 0.5246 0.4874 0.1051 0.04 Uiso 0.256(9) 1 calc PR A 2
C8AA C 0.3515(13) 0.4129(16) 0.0812(8) 0.050(5) Uiso 0.256(9) 1 d PD A 2
H8A3 H 0.3203 0.3309 0.0673 0.06 Uiso 0.256(9) 1 calc PR A 2
H8A4 H 0.3173 0.441 0.1261 0.06 Uiso 0.256(9) 1 calc PR A 2
C9A C 0.3327(4) 0.4715(4) -0.0556(2) 0.0398(9) Uani 1 1 d . A .
H9A H 0.2773 0.5066 -0.0964 0.048 Uiso 1 1 calc R . .
C10A C 0.4198(3) 0.4048(3) -0.0784(2) 0.0357(9) Uani 1 1 d . . .
H10A H 0.422 0.4046 -0.1323 0.043 Uiso 1 1 calc R A .
C11A C 0.5083(3) 0.3351(3) -0.0300(2) 0.0342(9) Uani 1 1 d D A .
H11A H 0.5644 0.2964 -0.0556 0.041 Uiso 1 1 calc R . .
C12A C 0.5229(4) 0.3171(4) 0.0459(2) 0.0474(11) Uani 1 1 d D . .
S1B S 0.65184(7) 0.22671(8) 0.76414(4) 0.0361(3) Uani 1 1 d D B .
O1B O 0.6897(3) 0.1039(3) 0.77785(15) 0.0464(7) Uani 1 1 d . . .
O2B O 0.5332(3) 0.2519(3) 0.77819(19) 0.0506(8) Uani 1 1 d . . .
N1B N 0.9283(3) 0.5430(3) 0.83988(19) 0.0521(9) Uani 1 1 d D . .
H1NB H 0.9809 0.6115 0.8361 0.062 Uiso 1 1 d . . .
C1B C 0.6645(4) 0.2759(3) 0.6704(2) 0.0324(9) Uani 1 1 d . B .
C2B C 0.6112(4) 0.2231(4) 0.6021(3) 0.0449(12) Uani 1 1 d . . .
H2B H 0.564 0.1525 0.6019 0.054 Uiso 1 1 calc R . .
C3B C 0.6284(4) 0.2758(4) 0.5343(3) 0.0460(12) Uani 1 1 d . . .
H3B H 0.5932 0.2406 0.4862 0.055 Uiso 1 1 calc R . .
C4B C 0.6960(4) 0.3796(4) 0.5346(2) 0.0432(9) Uani 1 1 d . . .
H4B H 0.7068 0.415 0.487 0.052 Uiso 1 1 calc R . .
C5B C 0.7477(4) 0.4313(4) 0.6038(2) 0.0503(10) Uani 1 1 d . B .
H5B H 0.794 0.5025 0.604 0.06 Uiso 1 1 calc R . .
C6B C 0.7319(3) 0.3792(3) 0.6740(2) 0.0421(9) Uani 1 1 d D . .
C7B C 0.7677(4) 0.4352(4) 0.7551(2) 0.0308(12) Uani 0.748(9) 1 d PD B 3
H7B1 H 0.7157 0.5051 0.7626 0.037 Uiso 0.748(9) 1 calc PR B 3
C8B C 0.8993(5) 0.4716(5) 0.7691(3) 0.0383(16) Uani 0.748(9) 1 d PD B 3
H8B1 H 0.9494 0.3981 0.7738 0.046 Uiso 0.748(9) 1 calc PR B 3
H8B2 H 0.9159 0.5193 0.7245 0.046 Uiso 0.748(9) 1 calc PR B 3
C7BB C 0.8205(10) 0.3932(13) 0.7525(4) 0.037(5) Uiso 0.252(9) 1 d PD B 4
H7B2 H 0.8997 0.3561 0.7512 0.044 Uiso 0.252(9) 1 calc PR B 4
C8BB C 0.8286(14) 0.5255(13) 0.7738(8) 0.047(5) Uiso 0.252(9) 1 d PD B 4
H8B3 H 0.8423 0.574 0.7288 0.056 Uiso 0.252(9) 1 calc PR B 4
H8B4 H 0.7534 0.5526 0.7885 0.056 Uiso 0.252(9) 1 calc PR B 4
C9B C 0.9299(3) 0.5013(4) 0.9118(2) 0.0397(9) Uani 1 1 d . B .
H9B H 0.9753 0.547 0.9526 0.048 Uiso 1 1 calc R . .
C10B C 0.8756(4) 0.4032(4) 0.9336(2) 0.0382(9) Uani 1 1 d . . .
H10B H 0.8924 0.3846 0.9874 0.046 Uiso 1 1 calc R B .
C11B C 0.7949(3) 0.3225(3) 0.8858(2) 0.0355(9) Uani 1 1 d D B .
H11B H 0.7679 0.2553 0.9115 0.043 Uiso 1 1 calc R . .
C12B C 0.7539(4) 0.3304(4) 0.8108(2) 0.0451(10) Uani 1 1 d D . .

loop_
_atom_site_aniso_label
_atom_site_aniso_U_11
_atom_site_aniso_U_22
_atom_site_aniso_U_33
_atom_site_aniso_U_23
_atom_site_aniso_U_13
_atom_site_aniso_U_12
S1A 0.0441(5) 0.0393(6) 0.0268(5) -0.0036(4) 0.0073(4) 0.0158(5)
O1A 0.0486(18) 0.0557(18) 0.049(2) 0.0079(14) 0.0284(15) 0.0178(15)
O2A 0.0552(18) 0.0400(15) 0.0513(19) -0.0187(13) -0.0014(13) 0.0147(13)
N1A 0.060(2) 0.071(2) 0.0308(17) 0.0059(15) 0.0076(15) 0.0379(19)
C1A 0.038(2) 0.029(2) 0.034(2) -0.0045(16) 0.0091(17) 0.0031(16)
C2A 0.059(3) 0.045(3) 0.035(3) 0.0014(18) 0.004(2) 0.023(2)
C3A 0.073(4) 0.058(3) 0.026(2) 0.0025(19) 0.007(2) 0.019(2)
C4A 0.059(3) 0.055(2) 0.0247(19) -0.0017(16) 0.0126(17) 0.008(2)
C5A 0.054(2) 0.068(3) 0.0318(19) -0.0004(18) 0.0088(17) 0.023(2)
C6A 0.045(2) 0.056(2) 0.0293(18) 0.0006(17) 0.0136(15) 0.0146(18)
C7A 0.025(2) 0.032(3) 0.031(2) -0.0003(17) 0.0068(17) -0.001(2)
C8A 0.053(3) 0.034(3) 0.028(3) -0.006(2) 0.007(2) 0.018(3)
C9A 0.051(2) 0.038(2) 0.0281(19) 0.0055(15) 0.0014(15) 0.0101(17)
C10A 0.045(2) 0.037(2) 0.0252(19) -0.0028(16) 0.0062(16) 0.0046(19)
C11A 0.044(2) 0.0313(19) 0.029(2) -0.0023(15) 0.0109(16) 0.0054(16)
C12A 0.056(3) 0.055(3) 0.030(2) -0.0035(18) 0.0062(19) 0.023(2)
S1B 0.0494(6) 0.0346(5) 0.0258(5) 0.0019(4) 0.0109(4) -0.0121(5)
O1B 0.0640(19) 0.0364(15) 0.0366(16) 0.0107(12) 0.0028(13) -0.0099(13)
O2B 0.056(2) 0.0506(17) 0.052(2) -0.0046(14) 0.0289(16) -0.0135(15)
N1B 0.063(2) 0.054(2) 0.0388(18) -0.0024(15) 0.0092(15) -0.0261(18)
C1B 0.042(2) 0.033(2) 0.024(2) 0.0041(15) 0.0110(16) -0.0016(17)
C2B 0.051(3) 0.048(3) 0.036(3) 0.0053(18) 0.009(2) -0.014(2)
C3B 0.058(3) 0.056(3) 0.023(2) 0.0017(18) 0.003(2) -0.015(2)
C4B 0.053(2) 0.050(2) 0.0264(18) 0.0046(15) 0.0076(16) -0.0070(18)
C5B 0.067(3) 0.047(2) 0.038(2) 0.0039(17) 0.0129(18) -0.020(2)
C6B 0.055(2) 0.043(2) 0.0303(18) 0.0019(15) 0.0119(17) -0.0143(18)
C7B 0.035(3) 0.021(2) 0.041(3) -0.0012(17) 0.0178(19) 0.002(2)
C8B 0.036(3) 0.049(3) 0.031(3) -0.004(2) 0.011(2) -0.014(3)
C9B 0.039(2) 0.050(2) 0.030(2) -0.0089(16) 0.0057(15) -0.0116(17)
C10B 0.045(2) 0.043(2) 0.027(2) -0.0050(17) 0.0071(16) 0.0020(19)
C11B 0.038(2) 0.035(2) 0.036(2) 0.0010(16) 0.0124(16) -0.0021(16)
C12B 0.065(3) 0.045(2) 0.028(2) -0.0003(18) 0.0150(18) -0.031(2)

loop_
_atom_type_symbol
_atom_type_description
_atom_type_scat_dispersion_real
_atom_type_scat_dispersion_imag
_atom_type_scat_source
C C 0.0033 0.0016 'International Tables Vol C Tables 4.2.6.8 and 6.1.1.4'
H H 0 0 'International Tables Vol C Tables 4.2.6.8 and 6.1.1.4'
N N 0.0061 0.0033 'International Tables Vol C Tables 4.2.6.8 and 6.1.1.4'
O O 0.0106 0.006 'International Tables Vol C Tables 4.2.6.8 and 6.1.1.4'
S S 0.1246 0.1234 'International Tables Vol C Tables 4.2.6.8 and 6.1.1.4'

loop_
_geom_angle_atom_site_label_1
_geom_angle_atom_site_label_2
_geom_angle_atom_site_label_3
_geom_angle
O1A S1A O2A 114.47(19)
O1A S1A C12A 113.0(2)
O2A S1A C12A 111.7(2)
O1A S1A C1A 111.73(19)
O2A S1A C1A 110.32(18)
C12A S1A C1A 93.84(18)
C9A N1A C8A 124.8(4)
C9A N1A C8AA 122.9(7)
C9A N1A H1NA 118.6
C8A N1A H1NA 116.3
C8AA N1A H1NA 108.1
C2A C1A C6A 122.5(4)
C2A C1A S1A 125.7(3)
C6A C1A S1A 111.6(3)
C1A C2A C3A 117.9(4)
C1A C2A H2A 121.1
C3A C2A H2A 121.1
C4A C3A C2A 119.9(4)
C4A C3A H3A 120
C2A C3A H3A 120
C5A C4A C3A 121.2(4)
C5A C4A H4A 119.4
C3A C4A H4A 119.4
C4A C5A C6A 120.0(4)
C4A C5A H5A 120
C6A C5A H5A 120
C1A C6A C5A 118.3(4)
C1A C6A C7A 114.8(3)
C5A C6A C7A 126.4(3)
C1A C6A C7AA 111.4(5)
C5A C6A C7AA 124.4(4)
C8A C7A C6A 110.8(4)
C8A C7A C12A 107.0(4)
C6A C7A C12A 104.4(3)
C8A C7A H7A1 111.5
C6A C7A H7A1 111.5
C12A C7A H7A1 111.5
N1A C8A C7A 111.9(4)
N1A C8A H8A1 109.2
C7A C8A H8A1 109.2
N1A C8A H8A2 109.2
C7A C8A H8A2 109.2
H8A1 C8A H8A2 107.9
C8AA C7AA C12A 104.2(10)
C8AA C7AA C6A 108.0(9)
C12A C7AA C6A 102.9(5)
C8AA C7AA H7A2 113.6
C12A C7AA H7A2 113.6
C6A C7AA H7A2 113.6
N1A C8AA C7AA 112.2(10)
N1A C8AA H8A3 109.2
C7AA C8AA H8A3 109.2
N1A C8AA H8A4 109.2
C7AA C8AA H8A4 109.2
H8A3 C8AA H8A4 107.9
N1A C9A C10A 129.4(4)
N1A C9A H9A 115.3
C10A C9A H9A 115.3
C9A C10A C11A 126.8(4)
C9A C10A H10A 116.6
C11A C10A H10A 116.6
C12A C11A C10A 128.8(4)
C12A C11A H11A 115.6
C10A C11A H11A 115.6
C11A C12A C7A 128.6(4)
C11A C12A C7AA 124.6(4)
C11A C12A S1A 120.7(3)
C7A C12A S1A 109.9(3)
C7AA C12A S1A 110.0(4)
O1B S1B O2B 114.7(2)
O1B S1B C12B 113.0(2)
O2B S1B C12B 111.4(2)
O1B S1B C1B 112.09(17)
O2B S1B C1B 109.6(2)
C12B S1B C1B 94.22(19)
C9B N1B C8B 125.2(4)
C9B N1B C8BB 124.5(7)
C9B N1B H1NB 115.3
C8B N1B H1NB 114.3
C8BB N1B H1NB 116.4
C2B C1B C6B 123.5(4)
C2B C1B S1B 125.7(3)
C6B C1B S1B 110.7(3)
C3B C2B C1B 117.7(4)
C3B C2B H2B 121.2
C1B C2B H2B 121.2
C2B C3B C4B 121.2(4)
C2B C3B H3B 119.4
C4B C3B H3B 119.4
C5B C4B C3B 119.9(4)
C5B C4B H4B 120
C3B C4B H4B 120
C4B C5B C6B 120.1(4)
C4B C5B H5B 119.9
C6B C5B H5B 119.9
C1B C6B C5B 117.5(3)
C1B C6B C7B 115.6(3)
C5B C6B C7B 126.3(3)
C1B C6B C7BB 113.2(5)
C5B C6B C7BB 124.5(4)
C8B C7B C6B 110.1(4)
C8B C7B C12B 107.8(4)
C6B C7B C12B 104.0(3)
C8B C7B H7B1 111.5
C6B C7B H7B1 111.5
C12B C7B H7B1 111.5
N1B C8B C7B 110.2(4)
N1B C8B H8B1 109.6
C7B C8B H8B1 109.6
N1B C8B H8B2 109.6
C7B C8B H8B2 109.6
H8B1 C8B H8B2 108.1
C8BB C7BB C12B 106.8(10)
C8BB C7BB C6B 108.4(9)
C12B C7BB C6B 102.6(5)
C8BB C7BB H7B2 112.8
C12B C7BB H7B2 112.8
C6B C7BB H7B2 112.8
N1B C8BB C7BB 108.9(10)
N1B C8BB H8B3 109.9
C7BB C8BB H8B3 109.9
N1B C8BB H8B4 109.9
C7BB C8BB H8B4 109.9
H8B3 C8BB H8B4 108.3
C10B C9B N1B 128.2(4)
C10B C9B H9B 115.9
N1B C9B H9B 115.9
C9B C10B C11B 128.2(4)
C9B C10B H10B 115.9
C11B C10B H10B 115.9
C12B C11B C10B 128.0(4)
C12B C11B H11B 116
C10B C11B H11B 116
C11B C12B C7B 128.5(4)
C11B C12B C7BB 124.1(4)
C11B C12B S1B 121.0(3)
C7B C12B S1B 109.7(3)
C7BB C12B S1B 110.9(4)

loop_
_geom_bond_atom_site_label_1
_geom_bond_atom_site_label_2
_geom_bond_distance
S1A O1A 1.446(3)
S1A O2A 1.450(3)
S1A C12A 1.747(4)
S1A C1A 1.756(4)
N1A C9A 1.326(5)
N1A C8A 1.460(6)
N1A C8AA 1.470(13)
N1A H1NA 0.983
C1A C2A 1.366(6)
C1A C6A 1.386(5)
C2A C3A 1.402(6)
C2A H2A 0.95
C3A C4A 1.375(6)
C3A H3A 0.95
C4A C5A 1.362(5)
C4A H4A 0.95
C5A C6A 1.390(5)
C5A H5A 0.95
C6A C7A 1.537(5)
C6A C7AA 1.568(7)
C7A C8A 1.525(7)
C7A C12A 1.543(5)
C7A H7A1 1
C8A H8A1 0.99
C8A H8A2 0.99
C7AA C8AA 1.510(16)
C7AA C12A 1.545(7)
C7AA H7A2 1
C8AA H8A3 0.99
C8AA H8A4 0.99
C9A C10A 1.359(6)
C9A H9A 0.95
C10A C11A 1.426(5)
C10A H10A 0.95
C11A C12A 1.327(5)
C11A H11A 0.95
S1B O1B 1.434(3)
S1B O2B 1.452(3)
S1B C12B 1.735(4)
S1B C1B 1.762(4)
N1B C9B 1.341(5)
N1B C8B 1.458(6)
N1B C8BB 1.487(13)
N1B H1NB 0.978
C1B C2B 1.372(6)
C1B C6B 1.376(5)
C2B C3B 1.371(6)
C2B H2B 0.95
C3B C4B 1.386(6)
C3B H3B 0.95
C4B C5B 1.376(6)
C4B H4B 0.95
C5B C6B 1.401(5)
C5B H5B 0.95
C6B C7B 1.537(5)
C6B C7BB 1.562(7)
C7B C8B 1.537(7)
C7B C12B 1.543(5)
C7B H7B1 1
C8B H8B1 0.99
C8B H8B2 0.99
C7BB C8BB 1.510(16)
C7BB C12B 1.547(7)
C7BB H7B2 1
C8BB H8B3 0.99
C8BB H8B4 0.99
C9B C10B 1.341(6)
C9B H9B 0.95
C10B C11B 1.441(5)
C10B H10B 0.95
C11B C12B 1.318(6)
C11B H11B 0.95

loop_
_geom_hbond_atom_site_label_D
_geom_hbond_atom_site_label_H
_geom_hbond_atom_site_label_A
_geom_hbond_distance_DH
_geom_hbond_distance_HA
_geom_hbond_distance_DA
_geom_hbond_angle_DHA
_geom_hbond_site_symmetry_A
N1A H1NA O2A 0.983 2.059 2.990(4) 157.2 3_455
N1B H1NB O2B 0.978 2.006 2.903(4) 151.5 3

loop_
_geom_torsion_atom_site_label_1
_geom_torsion_atom_site_label_2
_geom_torsion_atom_site_label_3
_geom_torsion_atom_site_label_4
_geom_torsion
O1A S1A C1A C2A -59.6(4)
O2A S1A C1A C2A 68.9(4)
C12A S1A C1A C2A -176.3(4)
O1A S1A C1A C6A 123.5(3)
O2A S1A C1A C6A -107.9(3)
C12A S1A C1A C6A 6.9(3)
C6A C1A C2A C3A -4.1(7)
S1A C1A C2A C3A 179.4(4)
C1A C2A C3A C4A 3.3(7)
C2A C3A C4A C5A -2.0(7)
C3A C4A C5A C6A 1.1(7)
C2A C1A C6A C5A 3.3(6)
S1A C1A C6A C5A -179.8(3)
C2A C1A C6A C7A -169.6(4)
S1A C1A C6A C7A 7.4(4)
C2A C1A C6A C7AA 157.5(7)
S1A C1A C6A C7AA -25.6(7)
C4A C5A C6A C1A -1.7(6)
C4A C5A C6A C7A 170.2(4)
C4A C5A C6A C7AA -152.3(8)
C1A C6A C7A C8A -134.9(4)
C5A C6A C7A C8A 52.9(6)
C7AA C6A C7A C8A -44.6(7)
C1A C6A C7A C12A -20.1(5)
C5A C6A C7A C12A 167.7(4)
C7AA C6A C7A C12A 70.2(6)
C9A N1A C8A C7A -66.0(6)
C8AA N1A C8A C7A 34.7(10)
C6A C7A C8A N1A -170.3(4)
C12A C7A C8A N1A 76.5(5)
C1A C6A C7AA C8AA 143.6(9)
C5A C6A C7AA C8AA -64.1(12)
C7A C6A C7AA C8AA 40.7(10)
C1A C6A C7AA C12A 33.8(10)
C5A C6A C7AA C12A -173.9(5)
C7A C6A C7AA C12A -69.1(7)
C9A N1A C8AA C7AA 67.9(15)
C8A N1A C8AA C7AA -38.1(7)
C12A C7AA C8AA N1A -81.1(13)
C6A C7AA C8AA N1A 170.0(9)
C8A N1A C9A C10A 18.8(8)
C8AA N1A C9A C10A -27.4(10)
N1A C9A C10A C11A 5.2(7)
C9A C10A C11A C12A 2.3(7)
C10A C11A C12A C7A 9.9(7)
C10A C11A C12A C7AA -28.2(9)
C10A C11A C12A S1A 178.5(3)
C8A C7A C12A C11A -48.9(6)
C6A C7A C12A C11A -166.4(4)
C8A C7A C12A C7AA 45.7(7)
C6A C7A C12A C7AA -71.8(7)
C8A C7A C12A S1A 141.5(4)
C6A C7A C12A S1A 24.1(4)
C8AA C7AA C12A C11A 63.8(11)
C6A C7AA C12A C11A 176.4(5)
C8AA C7AA C12A C7A -44.9(9)
C6A C7AA C12A C7A 67.7(7)
C8AA C7AA C12A S1A -140.5(7)
C6A C7AA C12A S1A -27.9(9)
O1A S1A C12A C11A 55.2(4)
O2A S1A C12A C11A -75.6(4)
C1A S1A C12A C11A 170.7(4)
O1A S1A C12A C7A -134.3(3)
O2A S1A C12A C7A 94.9(3)
C1A S1A C12A C7A -18.7(3)
O1A S1A C12A C7AA -101.7(6)
O2A S1A C12A C7AA 127.6(6)
C1A S1A C12A C7AA 13.9(6)
O1B S1B C1B C2B 57.6(4)
O2B S1B C1B C2B -71.0(4)
C12B S1B C1B C2B 174.5(4)
O1B S1B C1B C6B -125.0(3)
O2B S1B C1B C6B 106.4(3)
C12B S1B C1B C6B -8.1(3)
C6B C1B C2B C3B 1.1(7)
S1B C1B C2B C3B 178.2(3)
C1B C2B C3B C4B -0.7(7)
C2B C3B C4B C5B 0.2(7)
C3B C4B C5B C6B 0.0(6)
C2B C1B C6B C5B -0.9(6)
S1B C1B C6B C5B -178.4(3)
C2B C1B C6B C7B 170.8(4)
S1B C1B C6B C7B -6.7(5)
C2B C1B C6B C7BB -157.6(7)
S1B C1B C6B C7BB 24.9(8)
C4B C5B C6B C1B 0.3(6)
C4B C5B C6B C7B -170.4(4)
C4B C5B C6B C7BB 154.1(8)
C1B C6B C7B C8B 135.5(4)
C5B C6B C7B C8B -53.6(6)
C7BB C6B C7B C8B 43.5(8)
C1B C6B C7B C12B 20.2(5)
C5B C6B C7B C12B -168.9(4)
C7BB C6B C7B C12B -71.8(7)
C9B N1B C8B C7B 67.6(6)
C8BB N1B C8B C7B -36.5(9)
C6B C7B C8B N1B 170.3(4)
C12B C7B C8B N1B -76.9(5)
C1B C6B C7BB C8BB -143.7(8)
C5B C6B C7BB C8BB 61.5(12)
C7B C6B C7BB C8BB -42.3(10)
C1B C6B C7BB C12B -31.0(11)
C5B C6B C7BB C12B 174.2(5)
C7B C6B C7BB C12B 70.3(7)
C9B N1B C8BB C7BB -67.8(13)
C8B N1B C8BB C7BB 38.0(7)
C12B C7BB C8BB N1B 80.5(12)
C6B C7BB C8BB N1B -169.6(9)
C8B N1B C9B C10B -20.9(7)
C8BB N1B C9B C10B 29.1(10)
N1B C9B C10B C11B -4.9(7)
C9B C10B C11B C12B -2.7(7)
C10B C11B C12B C7B -8.4(7)
C10B C11B C12B C7BB 27.2(10)
C10B C11B C12B S1B -177.3(3)
C8B C7B C12B C11B 48.3(6)
C6B C7B C12B C11B 165.2(5)
C8B C7B C12B C7BB -44.0(8)
C6B C7B C12B C7BB 72.9(7)
C8B C7B C12B S1B -141.8(3)
C6B C7B C12B S1B -24.9(4)
C8BB C7BB C12B C11B -64.7(11)
C6B C7BB C12B C11B -178.5(5)
C8BB C7BB C12B C7B 44.6(9)
C6B C7BB C12B C7B -69.2(7)
C8BB C7BB C12B S1B 137.7(7)
C6B C7BB C12B S1B 23.9(10)
O1B S1B C12B C11B -53.1(4)
O2B S1B C12B C11B 77.8(4)
C1B S1B C12B C11B -169.2(4)
O1B S1B C12B C7B 136.1(3)
O2B S1B C12B C7B -93.0(3)
C1B S1B C12B C7B 20.0(3)
O1B S1B C12B C7BB 105.3(7)
O2B S1B C12B C7BB -123.8(7)
C1B S1B C12B C7BB -10.8(7)
